data_7159731
loop_
_publ_author_name
'Shahid, M.'
'Muthuraja, Perumal'
'Gopinath, Purushothaman'

_publ_section_title
;
 Substituent-controlled regioselective arylation of carbazoles using dual
 catalysis.
;
_journal_issue 4
_journal_name_full 'Organic &amp; biomolecular chemistry'
_journal_page_first 753
_journal_page_last 758
_journal_paper_doi 10.1039/d3ob01827j
_journal_volume 22
_journal_year 2024
_chemical_formula_moiety '2(C23 H14 F3 N3)'
_chemical_formula_sum 'C46 H28 F6 N6'
_chemical_formula_weight 778.74
_space_group_crystal_system monoclinic
_space_group_IT_number 14
_space_group_name_Hall '-P 2ybc'
_space_group_name_H-M_alt 'P 1 21/c 1'
_atom_sites_solution_hydrogens geom
_audit_creation_date 2023-06-06
_audit_creation_method
;
Olex2 1.3
(compiled 2020.11.12 svn.r5f609507 for OlexSys, GUI svn.r6408)
;
_audit_update_record
;
2023-06-06 deposited with the CCDC.	2023-12-18 downloaded from the CCDC.
;
_cell_angle_alpha 90
_cell_angle_beta 106.097(3)
_cell_angle_gamma 90
_cell_formula_units_Z 4
_cell_length_a 19.4774(17)
_cell_length_b 12.0444(11)
_cell_length_c 16.5411(15)
_cell_measurement_reflns_used 4971
_cell_measurement_temperature 150(2)
_cell_measurement_theta_max 26.237
_cell_measurement_theta_min 1.088
_cell_volume 3728.3(6)
_computing_molecular_graphics 'Olex2 1.3 (Dolomanov et al., 2009)'
_computing_publication_material 'Olex2 1.3 (Dolomanov et al., 2009)'
_computing_structure_refinement 'XL  (Sheldrick, 2008)'
_computing_structure_solution 'SHELXT 2018/2 (Sheldrick, 2018)'
_diffrn_ambient_temperature 150.0
_diffrn_measured_fraction_theta_full 0.973
_diffrn_measured_fraction_theta_max 0.967
_diffrn_measurement_device_type Bruker_D8_venture
_diffrn_radiation_type MoK\a
_diffrn_radiation_wavelength 0.71073
_diffrn_reflns_av_R_equivalents 0.1007
_diffrn_reflns_av_unetI/netI 0.0795
_diffrn_reflns_Laue_measured_fraction_full 0.973
_diffrn_reflns_Laue_measured_fraction_max 0.967
_diffrn_reflns_limit_h_max 24
_diffrn_reflns_limit_h_min -24
_diffrn_reflns_limit_k_max 15
_diffrn_reflns_limit_k_min -15
_diffrn_reflns_limit_l_max 20
_diffrn_reflns_limit_l_min -20
_diffrn_reflns_number 25773
_diffrn_reflns_point_group_measured_fraction_full 0.973
_diffrn_reflns_point_group_measured_fraction_max 0.967
_diffrn_reflns_theta_full 25.242
_diffrn_reflns_theta_max 26.437
_diffrn_reflns_theta_min 2.011
_exptl_absorpt_coefficient_mu 0.104
_exptl_crystal_density_diffrn 1.387
_exptl_crystal_description block
_exptl_crystal_F_000 1600
_refine_diff_density_max 0.243
_refine_diff_density_min -0.268
_refine_diff_density_rms 0.051
_refine_ls_extinction_method none
_refine_ls_goodness_of_fit_ref 1.050
_refine_ls_hydrogen_treatment constr
_refine_ls_matrix_type full
_refine_ls_number_parameters 579
_refine_ls_number_reflns 7429
_refine_ls_number_restraints 360
_refine_ls_restrained_S_all 1.163
_refine_ls_R_factor_all 0.0913
_refine_ls_R_factor_gt 0.0564
_refine_ls_shift/su_max 0.000
_refine_ls_shift/su_mean 0.000
_refine_ls_structure_factor_coef Fsqd
_refine_ls_weighting_details 'w=1/[\s^2^(Fo^2^)+(0.0699P)^2^+0.4690P] where P=(Fo^2^+2Fc^2^)/3'
_refine_ls_weighting_scheme calc
_refine_ls_wR_factor_gt 0.1309
_refine_ls_wR_factor_ref 0.1589
_reflns_Friedel_coverage 0.000
_reflns_number_gt 4971
_reflns_number_total 7429
_reflns_threshold_expression 'I > 2\s(I)'
_cod_data_source_file d3ob01827j2.cif
_cod_data_source_block mo_gpsm892_0ma_a
_cod_depositor_comments 'Adding full bibliography for 7159731--7159734.cif.'
_cod_database_code 7159731
_shelx_shelxl_version_number 2018/3
_shelx_space_group_comment
;
The symmetry employed for this shelxl refinement is uniquely defined
by the following loop, which should always be used as a source of
symmetry information in preference to the above space-group names.
They are only intended as comments.
;
_olex2_refinement_description
;
1. Fixed Uiso
 At 1.2 times of:
  All C(H) groups
2. Restrained distances
 C24-F1B \\sim C24-F2B \\sim C24-F3B \\sim C24-F4B \\sim C24-F5B \\sim C24-F6B
 with sigma of 0.02
 F1B-F2B \\sim F2B-F3B \\sim F3B-F1B \\sim F4B-F5B \\sim F5B-F6B \\sim F6B-F4B
 with sigma of 0.04
 C21-F1B \\sim C21-F2B \\sim C21-F3B \\sim C21-F4B \\sim C21-F5B \\sim C21-F6B
 with sigma of 0.1
 C47-F1A \\sim C47-F2A \\sim C47-F3A \\sim C47-F4A \\sim C47-F5A \\sim C47-F6A
 with sigma of 0.02
 F1A-F2A \\sim F2A-F3A \\sim F3A-F1A \\sim F4A-F5A \\sim F5A-F6A \\sim F6A-F4A
 with sigma of 0.04
 C7-F1A \\sim C7-F2A \\sim C7-F3A \\sim C7-F4A \\sim C7-F5A \\sim C7-F6A
 with sigma of 0.1
3. Uiso/Uaniso restraints and constraints
C21 \\sim C24 \\sim F1B \\sim F2B \\sim F3B \\sim F4B \\sim F5B \\sim F6B:
within 2A with sigma of 0.04 and sigma for terminal atoms of 0.08 within 2A
C7 \\sim C47 \\sim F1A \\sim F2A \\sim F3A \\sim F4A \\sim F5A \\sim F6A:
within 2A with sigma of 0.04 and sigma for terminal atoms of 0.08 within 2A
4. Rigid body (RIGU) restrains
 C21, C24, F1B, F2B, F3B, F4B, F5B, F6B
 with sigma for 1-2 distances of 0.004 and sigma for 1-3 distances of 0.004
 C7, C47, F1A, F2A, F3A, F4A, F5A, F6A
 with sigma for 1-2 distances of 0.004 and sigma for 1-3 distances of 0.004
5. Others
 Sof(F4A)=Sof(F5A)=Sof(F6A)=1-FVAR(1)
 Sof(F1A)=Sof(F2A)=Sof(F3A)=FVAR(1)
 Sof(F4B)=Sof(F5B)=Sof(F6B)=1-FVAR(2)
 Sof(F1B)=Sof(F2B)=Sof(F3B)=FVAR(2)
6.a Aromatic/amide H refined with riding coordinates:
 C2(H2), C3(H3), C4(H4), C5(H5), C6(H6), C11(H11), C12(H12), C13(H13),
 C17(H17), C18(H18), C19(H19), C20(H20), C22(H22), C23(H23), C26(H26), C27(H27),
  C28(H28), C29(H29), C30(H30), C34(H34), C35(H35), C36(H36), C41(H41),
 C42(H42), C43(H43), C44(H44), C45(H45), C46(H46)
;
_olex2_submission_special_instructions 'No special instructions were received'

loop_
_space_group_symop_operation_xyz
'x, y, z'
'-x, y+1/2, -z+1/2'
'-x, -y, -z'
'x, -y-1/2, z-1/2'

loop_
_atom_site_label
_atom_site_type_symbol
_atom_site_fract_x
_atom_site_fract_y
_atom_site_fract_z
_atom_site_U_iso_or_equiv
_atom_site_adp_type
_atom_site_occupancy
_atom_site_site_symmetry_order
_atom_site_calc_flag
_atom_site_refinement_flags_posn
_atom_site_refinement_flags_adp
_atom_site_refinement_flags_occupancy
_atom_site_disorder_assembly
_atom_site_disorder_group
N1 N 0.61557(8) 0.43600(13) 0.93217(11) 0.0260(4) Uani 1 1 d . . . . .
N2 N 0.73479(8) 0.38254(14) 0.97391(11) 0.0300(4) Uani 1 1 d . . . . .
N3 N 0.64893(9) 0.28112(14) 0.86957(11) 0.0311(4) Uani 1 1 d . . . . .
N4 N 0.87181(9) 0.56075(14) 0.56279(11) 0.0298(4) Uani 1 1 d . . . . .
N5 N 0.86921(9) 0.74586(14) 0.52340(12) 0.0335(4) Uani 1 1 d . . . . .
N7 N 0.79551(10) 0.67975(16) 0.60705(12) 0.0399(5) Uani 1 1 d . . . . .
C1 C 0.67774(11) 0.35157(18) 1.11607(14) 0.0317(5) Uani 1 1 d . . . . .
C2 C 0.74389(13) 0.3479(2) 1.17612(15) 0.0447(6) Uani 1 1 d . . . . .
H2 H 0.765076 0.414675 1.202007 0.054 Uiso 1 1 calc R U . . .
C3 C 0.77896(14) 0.2483(3) 1.19838(17) 0.0558(7) Uani 1 1 d . . . . .
H3 H 0.824254 0.247099 1.239084 0.067 Uiso 1 1 calc R U . . .
C4 C 0.74867(15) 0.1505(2) 1.16189(18) 0.0555(7) Uani 1 1 d . . . . .
H4 H 0.773166 0.082123 1.177199 0.067 Uiso 1 1 calc R U . . .
C5 C 0.68299(13) 0.1522(2) 1.10336(17) 0.0459(6) Uani 1 1 d . . . . .
H5 H 0.661622 0.084871 1.078763 0.055 Uiso 1 1 calc R U . . .
C6 C 0.64785(12) 0.25256(18) 1.08019(15) 0.0358(5) Uani 1 1 d . . . . .
H6 H 0.602704 0.253323 1.039186 0.043 Uiso 1 1 calc R U . . .
C7 C 0.95457(12) 0.4570(2) 0.77831(17) 0.0417(6) Uani 1 1 d D U . . .
C8 C 0.64083(11) 0.45873(17) 1.09009(14) 0.0307(5) Uani 1 1 d . . . . .
C9 C 0.61249(10) 0.49072(16) 1.00617(13) 0.0270(4) Uani 1 1 d . . . . .
C10 C 0.57030(10) 0.58625(17) 0.98352(14) 0.0291(5) Uani 1 1 d . . . . .
C11 C 0.55896(11) 0.65604(18) 1.04589(15) 0.0353(5) Uani 1 1 d . . . . .
H11 H 0.530673 0.721109 1.031202 0.042 Uiso 1 1 calc R U . . .
C12 C 0.58915(12) 0.62943(19) 1.12842(16) 0.0399(6) Uani 1 1 d . . . . .
H12 H 0.582812 0.677405 1.171363 0.048 Uiso 1 1 calc R U . . .
C13 C 0.62917(11) 0.53256(19) 1.15019(15) 0.0362(5) Uani 1 1 d . . . . .
H13 H 0.649302 0.516055 1.208102 0.043 Uiso 1 1 calc R U . . .
C14 C 0.57380(10) 0.49512(16) 0.86282(13) 0.0271(4) Uani 1 1 d . . . . .
C15 C 0.54570(10) 0.58919(17) 0.89298(14) 0.0300(5) Uani 1 1 d . . . . .
C16 C 0.66968(10) 0.36197(15) 0.92536(13) 0.0247(4) Uani 1 1 d . . . . .
C17 C 0.78432(11) 0.30812(19) 0.96802(15) 0.0374(5) Uani 1 1 d . . . . .
H17 H 0.831714 0.316751 1.003071 0.045 Uiso 1 1 calc R U . . .
C18 C 0.76941(13) 0.2204(2) 0.91364(16) 0.0428(6) Uani 1 1 d . . . . .
H18 H 0.805141 0.168289 0.910231 0.051 Uiso 1 1 calc R U . . .
C19 C 0.70035(12) 0.21107(19) 0.86423(15) 0.0398(6) Uani 1 1 d . . . . .
H19 H 0.688721 0.152215 0.824534 0.048 Uiso 1 1 calc R U . . .
C20 C 0.56031(11) 0.47247(17) 0.77808(14) 0.0308(5) Uani 1 1 d . . . . .
H20 H 0.579389 0.408488 0.758587 0.037 Uiso 1 1 calc R U . . .
C21 C 0.51743(11) 0.54772(17) 0.72246(14) 0.0332(5) Uani 1 1 d D U . . .
C22 C 0.48939(11) 0.64191(18) 0.75074(15) 0.0357(5) Uani 1 1 d . . . . .
H22 H 0.460497 0.691944 0.711262 0.043 Uiso 1 1 calc R U . . .
C23 C 0.50335(11) 0.66263(17) 0.83539(15) 0.0334(5) Uani 1 1 d . . . . .
H23 H 0.484177 0.726804 0.854518 0.040 Uiso 1 1 calc R U . . .
C24 C 0.50193(15) 0.5282(2) 0.63080(17) 0.0484(6) Uani 1 1 d D U . . .
F1B F 0.5202(8) 0.4329(7) 0.6109(8) 0.083(3) Uani 0.400(13) 1 d D U P A 1
F2B F 0.5148(9) 0.6045(6) 0.5903(4) 0.102(5) Uani 0.400(13) 1 d D U P A 1
F3B F 0.4256(3) 0.5157(13) 0.6015(5) 0.097(3) Uani 0.400(13) 1 d D U P A 1
F4B F 0.4499(4) 0.5817(5) 0.5818(2) 0.081(2) Uani 0.600(13) 1 d D U P A 2
F5B F 0.5037(5) 0.4260(4) 0.6069(5) 0.068(2) Uani 0.600(13) 1 d D U P A 2
F6B F 0.5605(3) 0.5703(5) 0.6017(3) 0.0708(14) Uani 0.600(13) 1 d D U P A 2
C25 C 0.80221(11) 0.61907(18) 0.37524(14) 0.0320(5) Uani 1 1 d . . . . .
C26 C 0.80905(12) 0.7047(2) 0.32234(14) 0.0377(5) Uani 1 1 d . . . . .
H26 H 0.850870 0.709263 0.303613 0.045 Uiso 1 1 calc R U . . .
C27 C 0.75610(14) 0.7837(2) 0.29626(15) 0.0452(6) Uani 1 1 d . . . . .
H27 H 0.762238 0.842689 0.260817 0.054 Uiso 1 1 calc R U . . .
C28 C 0.69429(13) 0.7773(2) 0.32144(15) 0.0450(6) Uani 1 1 d . . . . .
H28 H 0.658057 0.831950 0.303932 0.054 Uiso 1 1 calc R U . . .
C29 C 0.68571(12) 0.6903(2) 0.37245(16) 0.0441(6) Uani 1 1 d . . . . .
H29 H 0.643017 0.684533 0.389301 0.053 Uiso 1 1 calc R U . . .
C30 C 0.73870(11) 0.6122(2) 0.39888(15) 0.0371(5) Uani 1 1 d . . . . .
H30 H 0.732087 0.552657 0.433667 0.044 Uiso 1 1 calc R U . . .
C31 C 0.85953(11) 0.53661(17) 0.40740(15) 0.0314(5) Uani 1 1 d . . . . .
C32 C 0.88602(10) 0.50988(16) 0.49291(14) 0.0284(5) Uani 1 1 d . . . . .
C33 C 0.93132(10) 0.41879(17) 0.52146(15) 0.0318(5) Uani 1 1 d . . . . .
C34 C 0.95649(11) 0.35664(18) 0.46459(17) 0.0387(6) Uani 1 1 d . . . . .
H34 H 0.987408 0.295141 0.483009 0.046 Uiso 1 1 calc R U . . .
C35 C 0.93546(12) 0.38655(19) 0.38127(18) 0.0419(6) Uani 1 1 d . . . . .
H35 H 0.953571 0.346750 0.342028 0.050 Uiso 1 1 calc R U . . .
C36 C 0.88790(11) 0.47444(18) 0.35294(16) 0.0370(5) Uani 1 1 d . . . . .
H36 H 0.874442 0.492467 0.294749 0.044 Uiso 1 1 calc R U . . .
C37 C 0.90737(10) 0.50213(16) 0.63485(15) 0.0300(5) Uani 1 1 d . . . . .
C38 C 0.94428(11) 0.41243(17) 0.61145(16) 0.0338(5) Uani 1 1 d . . . . .
C39 C 0.84395(11) 0.66925(17) 0.56450(13) 0.0288(5) Uani 1 1 d . . . . .
C41 C 0.76719(14) 0.7819(2) 0.60361(16) 0.0463(6) Uani 1 1 d . . . . .
H41 H 0.732803 0.795631 0.633417 0.056 Uiso 1 1 calc R U . . .
C42 C 0.78569(13) 0.86673(19) 0.55910(15) 0.0420(6) Uani 1 1 d . . . . .
H42 H 0.763408 0.937424 0.555448 0.050 Uiso 1 1 calc R U . . .
C43 C 0.83783(12) 0.84560(18) 0.51988(15) 0.0378(5) Uani 1 1 d . . . . .
H43 H 0.852201 0.903562 0.489182 0.045 Uiso 1 1 calc R U . . .
C44 C 0.91279(12) 0.52620(18) 0.71789(15) 0.0350(5) Uani 1 1 d . . . . .
H44 H 0.888683 0.588068 0.732948 0.042 Uiso 1 1 calc R U . . .
C45 C 0.99039(13) 0.36531(19) 0.75651(18) 0.0441(6) Uani 1 1 d . . . . .
H45 H 1.018582 0.318797 0.799390 0.053 Uiso 1 1 calc R U . . .
C46 C 0.98489(11) 0.34256(18) 0.67352(17) 0.0389(6) Uani 1 1 d . . . . .
H46 H 1.008499 0.279959 0.658716 0.047 Uiso 1 1 calc R U . . .
C47 C 0.96183(17) 0.4810(3) 0.8683(2) 0.0638(8) Uani 1 1 d D U . . .
F1A F 0.9282(4) 0.5651(6) 0.8835(6) 0.092(3) Uani 0.511(6) 1 d D U P B 1
F2A F 1.0333(2) 0.5323(6) 0.9025(3) 0.099(2) Uani 0.511(6) 1 d D U P B 1
F3A F 0.9689(6) 0.4045(5) 0.9184(5) 0.123(4) Uani 0.511(6) 1 d D U P B 1
F4A F 1.0071(4) 0.4255(8) 0.9198(5) 0.110(4) Uani 0.489(6) 1 d D U P B 2
F5A F 0.8978(3) 0.4368(6) 0.8870(3) 0.096(2) Uani 0.489(6) 1 d D U P B 2
F6A F 0.9556(5) 0.5786(5) 0.8874(6) 0.097(3) Uani 0.489(6) 1 d D U P B 2

loop_
_atom_site_aniso_label
_atom_site_aniso_U_11
_atom_site_aniso_U_22
_atom_site_aniso_U_33
_atom_site_aniso_U_23
_atom_site_aniso_U_13
_atom_site_aniso_U_12
N1 0.0246(8) 0.0235(8) 0.0285(9) -0.0030(7) 0.0050(7) 0.0033(7)
N2 0.0222(8) 0.0333(10) 0.0332(10) -0.0018(8) 0.0056(8) 0.0009(7)
N3 0.0300(9) 0.0273(9) 0.0328(10) -0.0043(8) 0.0035(8) 0.0034(7)
N4 0.0283(9) 0.0259(9) 0.0355(10) 0.0006(8) 0.0094(8) 0.0054(7)
N5 0.0346(10) 0.0264(9) 0.0394(11) -0.0011(8) 0.0100(9) 0.0009(8)
N7 0.0423(11) 0.0436(11) 0.0369(11) 0.0076(9) 0.0163(9) 0.0192(9)
C1 0.0269(10) 0.0426(13) 0.0267(11) 0.0021(10) 0.0090(9) 0.0013(9)
C2 0.0391(13) 0.0576(16) 0.0339(13) -0.0030(12) 0.0043(11) 0.0028(11)
C3 0.0404(14) 0.077(2) 0.0411(15) 0.0077(15) -0.0024(12) 0.0169(14)
C4 0.0560(17) 0.0561(18) 0.0546(18) 0.0156(14) 0.0159(14) 0.0227(14)
C5 0.0457(14) 0.0390(14) 0.0553(16) 0.0092(12) 0.0176(13) 0.0062(11)
C6 0.0303(11) 0.0369(12) 0.0404(13) 0.0035(11) 0.0102(10) 0.0011(9)
C7 0.0367(12) 0.0367(13) 0.0492(15) 0.0135(11) 0.0077(11) 0.0042(10)
C8 0.0250(10) 0.0339(12) 0.0334(12) -0.0058(10) 0.0082(9) -0.0053(8)
C9 0.0214(9) 0.0263(10) 0.0332(12) -0.0064(9) 0.0078(9) -0.0010(8)
C10 0.0230(10) 0.0260(10) 0.0387(12) -0.0043(9) 0.0093(9) -0.0013(8)
C11 0.0296(11) 0.0296(11) 0.0479(15) -0.0102(10) 0.0124(11) 0.0004(9)
C12 0.0358(12) 0.0403(13) 0.0466(15) -0.0170(11) 0.0162(11) -0.0046(10)
C13 0.0331(11) 0.0405(13) 0.0364(13) -0.0062(10) 0.0119(10) -0.0048(10)
C14 0.0219(10) 0.0232(10) 0.0337(12) 0.0008(9) 0.0038(9) 0.0013(8)
C15 0.0237(10) 0.0237(10) 0.0419(13) -0.0018(9) 0.0079(10) -0.0002(8)
C16 0.0262(10) 0.0190(9) 0.0282(11) -0.0007(8) 0.0063(9) 0.0012(8)
C17 0.0255(11) 0.0442(13) 0.0413(14) -0.0004(11) 0.0070(10) 0.0040(9)
C18 0.0404(13) 0.0424(14) 0.0446(15) -0.0043(11) 0.0101(11) 0.0189(11)
C19 0.0447(13) 0.0306(12) 0.0412(14) -0.0078(10) 0.0070(11) 0.0089(10)
C20 0.0292(11) 0.0231(10) 0.0375(13) -0.0005(9) 0.0050(10) 0.0014(8)
C21 0.0307(11) 0.0272(11) 0.0371(13) 0.0013(9) 0.0016(10) -0.0008(9)
C22 0.0285(11) 0.0274(11) 0.0462(14) 0.0065(10) 0.0023(10) 0.0034(9)
C23 0.0264(11) 0.0224(10) 0.0492(14) -0.0016(10) 0.0071(10) 0.0039(8)
C24 0.0617(16) 0.0350(13) 0.0407(14) 0.0058(11) 0.0010(12) 0.0122(12)
F1B 0.124(7) 0.078(5) 0.039(4) -0.006(4) 0.007(4) 0.070(5)
F2B 0.199(13) 0.046(4) 0.046(3) 0.022(3) 0.008(6) -0.037(6)
F3B 0.052(3) 0.177(9) 0.050(4) -0.026(5) -0.005(2) 0.000(4)
F4B 0.091(4) 0.102(4) 0.0339(18) 0.006(2) -0.009(2) 0.060(3)
F5B 0.131(5) 0.028(2) 0.035(3) 0.0016(19) 0.006(3) -0.018(3)
F6B 0.096(3) 0.074(3) 0.048(2) 0.0055(18) 0.029(2) -0.006(2)
C25 0.0303(11) 0.0352(12) 0.0298(12) -0.0081(10) 0.0070(9) -0.0024(9)
C26 0.0387(12) 0.0435(13) 0.0328(13) -0.0002(11) 0.0131(11) 0.0009(10)
C27 0.0539(15) 0.0495(15) 0.0322(13) 0.0035(11) 0.0119(12) 0.0051(12)
C28 0.0421(13) 0.0554(16) 0.0336(13) 0.0002(12) 0.0042(11) 0.0132(12)
C29 0.0310(12) 0.0572(16) 0.0432(15) -0.0023(12) 0.0089(11) 0.0057(11)
C30 0.0295(11) 0.0437(13) 0.0377(13) -0.0006(11) 0.0089(10) -0.0027(10)
C31 0.0265(10) 0.0288(11) 0.0425(13) -0.0064(10) 0.0155(10) -0.0065(8)
C32 0.0235(10) 0.0225(10) 0.0410(13) -0.0073(9) 0.0120(10) -0.0024(8)
C33 0.0207(9) 0.0224(10) 0.0535(15) -0.0065(10) 0.0124(10) -0.0048(8)
C34 0.0280(11) 0.0251(11) 0.0642(17) -0.0099(11) 0.0145(12) -0.0036(9)
C35 0.0338(12) 0.0318(12) 0.0673(18) -0.0188(12) 0.0261(13) -0.0066(10)
C36 0.0327(11) 0.0353(12) 0.0478(14) -0.0136(11) 0.0188(11) -0.0111(9)
C37 0.0241(10) 0.0238(10) 0.0419(13) 0.0033(9) 0.0087(9) 0.0013(8)
C38 0.0245(10) 0.0233(10) 0.0531(15) -0.0004(10) 0.0102(10) -0.0041(8)
C39 0.0286(10) 0.0261(11) 0.0289(11) 0.0003(9) 0.0032(9) 0.0055(8)
C41 0.0522(15) 0.0527(16) 0.0375(14) 0.0057(12) 0.0183(12) 0.0263(12)
C42 0.0525(15) 0.0346(13) 0.0366(13) 0.0014(11) 0.0085(12) 0.0195(11)
C43 0.0429(13) 0.0276(12) 0.0399(14) 0.0034(10) 0.0065(11) 0.0038(9)
C44 0.0351(12) 0.0281(11) 0.0426(14) 0.0056(10) 0.0120(11) 0.0058(9)
C45 0.0369(13) 0.0319(12) 0.0591(17) 0.0138(12) 0.0058(12) 0.0049(10)
C46 0.0288(11) 0.0234(11) 0.0627(17) 0.0055(11) 0.0094(12) 0.0023(9)
C47 0.077(2) 0.0581(19) 0.0508(18) 0.0204(15) 0.0090(16) 0.0234(16)
F1A 0.103(4) 0.134(6) 0.036(3) 0.011(4) 0.015(3) 0.081(5)
F2A 0.087(3) 0.133(5) 0.066(3) -0.022(3) 0.002(2) -0.012(3)
F3A 0.269(12) 0.046(3) 0.055(3) 0.028(2) 0.048(7) 0.002(5)
F4A 0.101(5) 0.166(9) 0.052(3) 0.036(4) 0.004(3) 0.087(6)
F5A 0.098(4) 0.138(5) 0.065(3) -0.004(3) 0.044(3) -0.041(3)
F6A 0.198(10) 0.034(3) 0.049(3) 0.008(2) 0.018(5) -0.020(4)

loop_
_atom_type_symbol
_atom_type_description
_atom_type_scat_dispersion_real
_atom_type_scat_dispersion_imag
_atom_type_scat_source
C C 0.0033 0.0016 'International Tables Vol C Tables 4.2.6.8 and 6.1.1.4'
H H 0.0000 0.0000 'International Tables Vol C Tables 4.2.6.8 and 6.1.1.4'
F F 0.0171 0.0103 'International Tables Vol C Tables 4.2.6.8 and 6.1.1.4'
N N 0.0061 0.0033 'International Tables Vol C Tables 4.2.6.8 and 6.1.1.4'

loop_
_geom_angle_atom_site_label_1
_geom_angle_atom_site_label_2
_geom_angle_atom_site_label_3
_geom_angle
_geom_angle_site_symmetry_1
_geom_angle_site_symmetry_3
_geom_angle_publ_flag
C9 N1 C16 125.43(17) . . ?
C14 N1 C9 108.60(16) . . ?
C14 N1 C16 122.21(16) . . ?
C16 N2 C17 114.76(19) . . ?
C16 N3 C19 114.98(19) . . ?
C32 N4 C39 125.68(18) . . ?
C37 N4 C32 108.60(16) . . ?
C37 N4 C39 123.51(18) . . ?
C39 N5 C43 114.70(18) . . ?
C39 N7 C41 114.1(2) . . ?
C2 C1 C8 120.9(2) . . ?
C6 C1 C2 118.3(2) . . ?
C6 C1 C8 120.8(2) . . ?
C1 C2 H2 119.7 . . ?
C3 C2 C1 120.7(3) . . ?
C3 C2 H2 119.7 . . ?
C2 C3 H3 119.8 . . ?
C2 C3 C4 120.4(3) . . ?
C4 C3 H3 119.8 . . ?
C3 C4 H4 120.1 . . ?
C5 C4 C3 119.8(3) . . ?
C5 C4 H4 120.1 . . ?
C4 C5 H5 120.0 . . ?
C4 C5 C6 119.9(3) . . ?
C6 C5 H5 120.0 . . ?
C1 C6 C5 120.9(2) . . ?
C1 C6 H6 119.5 . . ?
C5 C6 H6 119.5 . . ?
C44 C7 C45 121.6(2) . . ?
C44 C7 C47 118.8(2) . . ?
C45 C7 C47 119.6(2) . . ?
C9 C8 C1 123.65(19) . . ?
C9 C8 C13 115.7(2) . . ?
C13 C8 C1 120.6(2) . . ?
C8 C9 N1 129.40(18) . . ?
C8 C9 C10 122.13(19) . . ?
C10 C9 N1 108.36(18) . . ?
C9 C10 C15 107.40(18) . . ?
C11 C10 C9 119.8(2) . . ?
C11 C10 C15 132.7(2) . . ?
C10 C11 H11 120.5 . . ?
C12 C11 C10 119.0(2) . . ?
C12 C11 H11 120.5 . . ?
C11 C12 H12 119.7 . . ?
C11 C12 C13 120.6(2) . . ?
C13 C12 H12 119.7 . . ?
C8 C13 H13 118.7 . . ?
C12 C13 C8 122.5(2) . . ?
C12 C13 H13 118.7 . . ?
N1 C14 C15 108.24(18) . . ?
C20 C14 N1 129.37(18) . . ?
C20 C14 C15 122.39(19) . . ?
C14 C15 C10 107.37(18) . . ?
C23 C15 C10 133.68(19) . . ?
C23 C15 C14 118.9(2) . . ?
N2 C16 N1 116.45(17) . . ?
N2 C16 N3 128.04(18) . . ?
N3 C16 N1 115.49(18) . . ?
N2 C17 H17 118.7 . . ?
N2 C17 C18 122.7(2) . . ?
C18 C17 H17 118.7 . . ?
C17 C18 H18 121.6 . . ?
C17 C18 C19 116.7(2) . . ?
C19 C18 H18 121.6 . . ?
N3 C19 C18 122.7(2) . . ?
N3 C19 H19 118.6 . . ?
C18 C19 H19 118.6 . . ?
C14 C20 H20 121.5 . . ?
C14 C20 C21 116.93(19) . . ?
C21 C20 H20 121.5 . . ?
C20 C21 C22 121.8(2) . . ?
C20 C21 C24 119.22(19) . . ?
C22 C21 C24 119.0(2) . . ?
C21 C22 H22 119.8 . . ?
C23 C22 C21 120.3(2) . . ?
C23 C22 H22 119.9 . . ?
C15 C23 H23 120.2 . . ?
C22 C23 C15 119.67(19) . . ?
C22 C23 H23 120.2 . . ?
F1B C24 C21 114.6(6) . . ?
F1B C24 F3B 98.9(7) . . ?
F2B C24 C21 115.7(4) . . ?
F2B C24 F1B 115.4(8) . . ?
F2B C24 F3B 104.4(5) . . ?
F3B C24 C21 105.1(4) . . ?
F4B C24 C21 117.9(3) . . ?
F4B C24 F5B 111.6(5) . . ?
F4B C24 F6B 99.9(3) . . ?
F5B C24 C21 116.6(4) . . ?
F5B C24 F6B 98.1(4) . . ?
F6B C24 C21 109.2(3) . . ?
C26 C25 C30 118.0(2) . . ?
C26 C25 C31 122.21(18) . . ?
C30 C25 C31 119.8(2) . . ?
C25 C26 H26 119.4 . . ?
C27 C26 C25 121.1(2) . . ?
C27 C26 H26 119.4 . . ?
C26 C27 H27 119.8 . . ?
C28 C27 C26 120.4(2) . . ?
C28 C27 H27 119.8 . . ?
C27 C28 H28 120.4 . . ?
C27 C28 C29 119.3(2) . . ?
C29 C28 H28 120.4 . . ?
C28 C29 H29 119.8 . . ?
C30 C29 C28 120.3(2) . . ?
C30 C29 H29 119.8 . . ?
C25 C30 H30 119.5 . . ?
C29 C30 C25 120.9(2) . . ?
C29 C30 H30 119.5 . . ?
C32 C31 C25 123.16(18) . . ?
C36 C31 C25 121.5(2) . . ?
C36 C31 C32 115.3(2) . . ?
N4 C32 C31 129.05(18) . . ?
N4 C32 C33 108.25(19) . . ?
C31 C32 C33 122.65(19) . . ?
C32 C33 C38 107.61(18) . . ?
C34 C33 C32 119.9(2) . . ?
C34 C33 C38 132.5(2) . . ?
C33 C34 H34 120.8 . . ?
C35 C34 C33 118.3(2) . . ?
C35 C34 H34 120.8 . . ?
C34 C35 H35 119.3 . . ?
C34 C35 C36 121.4(2) . . ?
C36 C35 H35 119.3 . . ?
C31 C36 C35 122.2(2) . . ?
C31 C36 H36 118.9 . . ?
C35 C36 H36 118.9 . . ?
N4 C37 C38 108.89(19) . . ?
C44 C37 N4 128.92(18) . . ?
C44 C37 C38 122.0(2) . . ?
C37 C38 C33 106.63(19) . . ?
C46 C38 C33 134.0(2) . . ?
C46 C38 C37 119.3(2) . . ?
N5 C39 N4 115.76(17) . . ?
N5 C39 N7 128.80(19) . . ?
N7 C39 N4 115.44(18) . . ?
N7 C41 H41 118.6 . . ?
N7 C41 C42 122.8(2) . . ?
C42 C41 H41 118.6 . . ?
C41 C42 H42 121.4 . . ?
C41 C42 C43 117.2(2) . . ?
C43 C42 H42 121.4 . . ?
N5 C43 C42 122.3(2) . . ?
N5 C43 H43 118.9 . . ?
C42 C43 H43 118.9 . . ?
C7 C44 H44 121.3 . . ?
C37 C44 C7 117.5(2) . . ?
C37 C44 H44 121.3 . . ?
C7 C45 H45 119.8 . . ?
C46 C45 C7 120.4(2) . . ?
C46 C45 H45 119.8 . . ?
C38 C46 H46 120.4 . . ?
C45 C46 C38 119.2(2) . . ?
C45 C46 H46 120.4 . . ?
F1A C47 C7 116.3(5) . . ?
F1A C47 F2A 94.2(5) . . ?
F2A C47 C7 106.3(3) . . ?
F3A C47 C7 119.6(5) . . ?
F3A C47 F1A 115.9(6) . . ?
F3A C47 F2A 97.9(5) . . ?
F4A C47 C7 115.8(5) . . ?
F4A C47 F5A 98.3(5) . . ?
F5A C47 C7 106.9(3) . . ?
F6A C47 C7 117.0(5) . . ?
F6A C47 F4A 116.2(7) . . ?
F6A C47 F5A 98.2(5) . . ?

loop_
_geom_bond_atom_site_label_1
_geom_bond_atom_site_label_2
_geom_bond_distance
_geom_bond_site_symmetry_2
_geom_bond_publ_flag
N1 C9 1.406(2) . ?
N1 C14 1.403(3) . ?
N1 C16 1.409(2) . ?
N2 C16 1.323(3) . ?
N2 C17 1.340(3) . ?
N3 C16 1.325(3) . ?
N3 C19 1.331(3) . ?
N4 C32 1.402(3) . ?
N4 C37 1.393(3) . ?
N4 C39 1.418(2) . ?
N5 C39 1.319(3) . ?
N5 C43 1.342(3) . ?
N7 C39 1.330(3) . ?
N7 C41 1.342(3) . ?
C1 C2 1.392(3) . ?
C1 C6 1.386(3) . ?
C1 C8 1.482(3) . ?
C2 H2 0.9500 . ?
C2 C3 1.379(4) . ?
C3 H3 0.9500 . ?
C3 C4 1.380(4) . ?
C4 H4 0.9500 . ?
C4 C5 1.374(4) . ?
C5 H5 0.9500 . ?
C5 C6 1.390(3) . ?
C6 H6 0.9500 . ?
C7 C44 1.380(3) . ?
C7 C45 1.405(3) . ?
C7 C47 1.485(4) . ?
C8 C9 1.398(3) . ?
C8 C13 1.399(3) . ?
C9 C10 1.403(3) . ?
C10 C11 1.395(3) . ?
C10 C15 1.441(3) . ?
C11 H11 0.9500 . ?
C11 C12 1.366(3) . ?
C12 H12 0.9500 . ?
C12 C13 1.394(3) . ?
C13 H13 0.9500 . ?
C14 C15 1.408(3) . ?
C14 C20 1.380(3) . ?
C15 C23 1.391(3) . ?
C17 H17 0.9500 . ?
C17 C18 1.366(3) . ?
C18 H18 0.9500 . ?
C18 C19 1.371(3) . ?
C19 H19 0.9500 . ?
C20 H20 0.9500 . ?
C20 C21 1.393(3) . ?
C21 C22 1.395(3) . ?
C21 C24 1.480(3) . ?
C22 H22 0.9500 . ?
C22 C23 1.373(3) . ?
C23 H23 0.9500 . ?
C24 F1B 1.271(8) . ?
C24 F2B 1.204(6) . ?
C24 F3B 1.438(6) . ?
C24 F4B 1.282(4) . ?
C24 F5B 1.296(6) . ?
C24 F6B 1.446(4) . ?
C25 C26 1.382(3) . ?
C25 C30 1.399(3) . ?
C25 C31 1.479(3) . ?
C26 H26 0.9500 . ?
C26 C27 1.381(3) . ?
C27 H27 0.9500 . ?
C27 C28 1.381(3) . ?
C28 H28 0.9500 . ?
C28 C29 1.384(3) . ?
C29 H29 0.9500 . ?
C29 C30 1.375(3) . ?
C30 H30 0.9500 . ?
C31 C32 1.402(3) . ?
C31 C36 1.398(3) . ?
C32 C33 1.405(3) . ?
C33 C34 1.393(3) . ?
C33 C38 1.441(3) . ?
C34 H34 0.9500 . ?
C34 C35 1.373(4) . ?
C35 H35 0.9500 . ?
C35 C36 1.399(3) . ?
C36 H36 0.9500 . ?
C37 C38 1.410(3) . ?
C37 C44 1.379(3) . ?
C38 C46 1.392(3) . ?
C41 H41 0.9500 . ?
C41 C42 1.365(3) . ?
C42 H42 0.9500 . ?
C42 C43 1.372(3) . ?
C43 H43 0.9500 . ?
C44 H44 0.9500 . ?
C45 H45 0.9500 . ?
C45 C46 1.375(4) . ?
C46 H46 0.9500 . ?
C47 F1A 1.269(6) . ?
C47 F2A 1.484(5) . ?
C47 F3A 1.221(6) . ?
C47 F4A 1.238(6) . ?
C47 F5A 1.465(5) . ?
C47 F6A 1.232(7) . ?

loop_
_geom_torsion_atom_site_label_1
_geom_torsion_atom_site_label_2
_geom_torsion_atom_site_label_3
_geom_torsion_atom_site_label_4
_geom_torsion
_geom_torsion_site_symmetry_1
_geom_torsion_site_symmetry_2
_geom_torsion_site_symmetry_3
_geom_torsion_site_symmetry_4
_geom_torsion_publ_flag
N1 C9 C10 C11 -179.72(17) . . . . ?
N1 C9 C10 C15 1.0(2) . . . . ?
N1 C14 C15 C10 -0.9(2) . . . . ?
N1 C14 C15 C23 178.65(17) . . . . ?
N1 C14 C20 C21 -178.76(19) . . . . ?
N2 C17 C18 C19 0.0(4) . . . . ?
N4 C32 C33 C34 -176.95(17) . . . . ?
N4 C32 C33 C38 1.0(2) . . . . ?
N4 C37 C38 C33 1.1(2) . . . . ?
N4 C37 C38 C46 179.00(17) . . . . ?
N4 C37 C44 C7 -176.8(2) . . . . ?
N7 C41 C42 C43 -2.9(4) . . . . ?
C1 C2 C3 C4 -0.5(4) . . . . ?
C1 C8 C9 N1 -3.8(3) . . . . ?
C1 C8 C9 C10 171.98(18) . . . . ?
C1 C8 C13 C12 -174.07(19) . . . . ?
C2 C1 C6 C5 -0.1(3) . . . . ?
C2 C1 C8 C9 130.6(2) . . . . ?
C2 C1 C8 C13 -52.7(3) . . . . ?
C2 C3 C4 C5 -0.4(4) . . . . ?
C3 C4 C5 C6 1.0(4) . . . . ?
C4 C5 C6 C1 -0.8(4) . . . . ?
C6 C1 C2 C3 0.8(3) . . . . ?
C6 C1 C8 C9 -48.3(3) . . . . ?
C6 C1 C8 C13 128.4(2) . . . . ?
C7 C45 C46 C38 1.0(3) . . . . ?
C8 C1 C2 C3 -178.2(2) . . . . ?
C8 C1 C6 C5 178.8(2) . . . . ?
C8 C9 C10 C11 3.7(3) . . . . ?
C8 C9 C10 C15 -175.52(18) . . . . ?
C9 N1 C14 C15 1.5(2) . . . . ?
C9 N1 C14 C20 -179.3(2) . . . . ?
C9 N1 C16 N2 -33.3(3) . . . . ?
C9 N1 C16 N3 147.85(19) . . . . ?
C9 C8 C13 C12 2.8(3) . . . . ?
C9 C10 C11 C12 -0.3(3) . . . . ?
C9 C10 C15 C14 -0.1(2) . . . . ?
C9 C10 C15 C23 -179.5(2) . . . . ?
C10 C11 C12 C13 -1.6(3) . . . . ?
C10 C15 C23 C22 179.8(2) . . . . ?
C11 C10 C15 C14 -179.2(2) . . . . ?
C11 C10 C15 C23 1.4(4) . . . . ?
C11 C12 C13 C8 0.3(3) . . . . ?
C13 C8 C9 N1 179.39(18) . . . . ?
C13 C8 C9 C10 -4.8(3) . . . . ?
C14 N1 C9 C8 174.64(19) . . . . ?
C14 N1 C9 C10 -1.6(2) . . . . ?
C14 N1 C16 N2 122.3(2) . . . . ?
C14 N1 C16 N3 -56.5(2) . . . . ?
C14 C15 C23 C22 0.4(3) . . . . ?
C14 C20 C21 C22 0.1(3) . . . . ?
C14 C20 C21 C24 179.3(2) . . . . ?
C15 C10 C11 C12 178.7(2) . . . . ?
C15 C14 C20 C21 0.4(3) . . . . ?
C16 N1 C9 C8 -27.0(3) . . . . ?
C16 N1 C9 C10 156.81(18) . . . . ?
C16 N1 C14 C15 -157.72(17) . . . . ?
C16 N1 C14 C20 21.5(3) . . . . ?
C16 N2 C17 C18 2.5(3) . . . . ?
C16 N3 C19 C18 1.1(3) . . . . ?
C17 N2 C16 N1 177.63(18) . . . . ?
C17 N2 C16 N3 -3.7(3) . . . . ?
C17 C18 C19 N3 -2.0(4) . . . . ?
C19 N3 C16 N1 -179.40(18) . . . . ?
C19 N3 C16 N2 1.9(3) . . . . ?
C20 C14 C15 C10 179.86(18) . . . . ?
C20 C14 C15 C23 -0.6(3) . . . . ?
C20 C21 C22 C23 -0.3(3) . . . . ?
C20 C21 C24 F1B 11.0(8) . . . . ?
C20 C21 C24 F2B -127.0(10) . . . . ?
C20 C21 C24 F3B 118.5(7) . . . . ?
C20 C21 C24 F4B 163.7(5) . . . . ?
C20 C21 C24 F5B 26.7(5) . . . . ?
C20 C21 C24 F6B -83.3(4) . . . . ?
C21 C22 C23 C15 0.0(3) . . . . ?
C22 C21 C24 F1B -169.8(8) . . . . ?
C22 C21 C24 F2B 52.2(10) . . . . ?
C22 C21 C24 F3B -62.3(7) . . . . ?
C22 C21 C24 F4B -17.1(6) . . . . ?
C22 C21 C24 F5B -154.1(5) . . . . ?
C22 C21 C24 F6B 95.9(4) . . . . ?
C24 C21 C22 C23 -179.5(2) . . . . ?
C25 C26 C27 C28 -1.3(4) . . . . ?
C25 C31 C32 N4 -8.2(3) . . . . ?
C25 C31 C32 C33 168.80(18) . . . . ?
C25 C31 C36 C35 -171.73(19) . . . . ?
C26 C25 C30 C29 -2.1(3) . . . . ?
C26 C25 C31 C32 128.9(2) . . . . ?
C26 C25 C31 C36 -55.3(3) . . . . ?
C26 C27 C28 C29 -0.6(4) . . . . ?
C27 C28 C29 C30 1.1(4) . . . . ?
C28 C29 C30 C25 0.3(4) . . . . ?
C30 C25 C26 C27 2.6(3) . . . . ?
C30 C25 C31 C32 -50.6(3) . . . . ?
C30 C25 C31 C36 125.2(2) . . . . ?
C31 C25 C26 C27 -177.0(2) . . . . ?
C31 C25 C30 C29 177.5(2) . . . . ?
C31 C32 C33 C34 5.5(3) . . . . ?
C31 C32 C33 C38 -176.53(18) . . . . ?
C32 N4 C37 C38 -0.5(2) . . . . ?
C32 N4 C37 C44 175.1(2) . . . . ?
C32 N4 C39 N5 -40.1(3) . . . . ?
C32 N4 C39 N7 139.6(2) . . . . ?
C32 C31 C36 C35 4.4(3) . . . . ?
C32 C33 C34 C35 -0.4(3) . . . . ?
C32 C33 C38 C37 -1.3(2) . . . . ?
C32 C33 C38 C46 -178.8(2) . . . . ?
C33 C34 C35 C36 -2.3(3) . . . . ?
C33 C38 C46 C45 174.6(2) . . . . ?
C34 C33 C38 C37 176.3(2) . . . . ?
C34 C33 C38 C46 -1.1(4) . . . . ?
C34 C35 C36 C31 0.3(3) . . . . ?
C36 C31 C32 N4 175.74(18) . . . . ?
C36 C31 C32 C33 -7.2(3) . . . . ?
C37 N4 C32 C31 177.0(2) . . . . ?
C37 N4 C32 C33 -0.4(2) . . . . ?
C37 N4 C39 N5 121.0(2) . . . . ?
C37 N4 C39 N7 -59.3(3) . . . . ?
C37 C38 C46 C45 -2.6(3) . . . . ?
C38 C33 C34 C35 -177.8(2) . . . . ?
C38 C37 C44 C7 -1.7(3) . . . . ?
C39 N4 C32 C31 -19.5(3) . . . . ?
C39 N4 C32 C33 163.11(18) . . . . ?
C39 N4 C37 C38 -164.37(18) . . . . ?
C39 N4 C37 C44 11.2(3) . . . . ?
C39 N5 C43 C42 2.6(3) . . . . ?
C39 N7 C41 C42 1.1(4) . . . . ?
C41 N7 C39 N4 -176.4(2) . . . . ?
C41 N7 C39 N5 3.1(4) . . . . ?
C41 C42 C43 N5 0.9(4) . . . . ?
C43 N5 C39 N4 174.66(19) . . . . ?
C43 N5 C39 N7 -4.9(3) . . . . ?
C44 C7 C45 C46 0.4(4) . . . . ?
C44 C7 C47 F1A 0.2(6) . . . . ?
C44 C7 C47 F2A -103.1(4) . . . . ?
C44 C7 C47 F3A 147.5(7) . . . . ?
C44 C7 C47 F4A -170.8(6) . . . . ?
C44 C7 C47 F5A 80.9(4) . . . . ?
C44 C7 C47 F6A -28.0(7) . . . . ?
C44 C37 C38 C33 -174.85(19) . . . . ?
C44 C37 C38 C46 3.1(3) . . . . ?
C45 C7 C44 C37 0.0(3) . . . . ?
C45 C7 C47 F1A 179.9(5) . . . . ?
C45 C7 C47 F2A 76.5(4) . . . . ?
C45 C7 C47 F3A -32.9(7) . . . . ?
C45 C7 C47 F4A 8.9(7) . . . . ?
C45 C7 C47 F5A -99.5(4) . . . . ?
C45 C7 C47 F6A 151.7(6) . . . . ?
C47 C7 C44 C37 179.7(2) . . . . ?
C47 C7 C45 C46 -179.3(2) . . . . ?
